data_2222838
loop_
_publ_author_name
'Kesternich, Victor'
'Cort\'es, Paulina'
'Brito, Iv\'an'
'C\'ardenas, Alejandro'
'L\'opez-Rodr\'iguez, Mat\'ias'

_publ_section_title 3-Hydroxy-3a,6,8c-trimethylperhydrooxireno[2',3':7,8]naphtho[1,2-<i>b</i>]furan-7(2<i>H</i>)-one
_journal_coeditor_code PV2169
_journal_issue 8
_journal_name_full 'Acta Crystallographica Section E'
_journal_page_first o1777
_journal_page_last o1778
_journal_paper_doi 10.1107/S1600536809025124
_journal_volume 65
_journal_year 2009
_chemical_formula_iupac 'C15 H22 O4'
_chemical_formula_moiety 'C15 H22 O4'
_chemical_formula_sum 'C15 H22 O4'
_chemical_formula_weight 266.33
_chemical_name_systematic
;
3-Hydroxy-3a,6,8c-trimethylperhydrooxireno[2',3':7,8]naphtho[1,2-
<i>b</i>]furan-7(2<i>H</i>)-one
;
_space_group_IT_number 4
_symmetry_cell_setting monoclinic
_symmetry_space_group_name_Hall 'P 2yb'
_symmetry_space_group_name_H-M 'P 1 21 1'
_atom_sites_solution_hydrogens geom
_atom_sites_solution_primary direct
_atom_sites_solution_secondary difmap
_audit_creation_method 'WinGX routine CIF_UPDATE'
_cell_angle_alpha 90
_cell_angle_beta 94.201(5)
_cell_angle_gamma 90
_cell_formula_units_Z 2
_cell_length_a 8.251(3)
_cell_length_b 7.239(2)
_cell_length_c 11.434(2)
_cell_measurement_reflns_used 1601
_cell_measurement_temperature 292(2)
_cell_measurement_theta_max 27.1
_cell_measurement_theta_min 2.4
_cell_volume 681.1(3)
_computing_cell_refinement 'DENZO-SMN (Otwinowski & Minor, 1997)'
_computing_data_collection 'COLLECT (Nonius, 2000)'
_computing_data_reduction 'DENZO-SMN (Otwinowski & Minor, 1997)'
_computing_molecular_graphics 'ORTEP-3 for Windows (Farrugia, 1997) and PLATON (Spek, 2009)'
_computing_publication_material 'WinGX (Farrugia, 1999)'
_computing_structure_refinement 'SHELXL97 (Sheldrick, 2008)'
_computing_structure_solution 'SIR97 (Altomare <i>et al.</i>,  1999)'
_diffrn_ambient_temperature 292(2)
_diffrn_measured_fraction_theta_full 0.982
_diffrn_measured_fraction_theta_max 0.982
_diffrn_measurement_device_type 'Nonius KappaCCD area-detector'
_diffrn_measurement_method '\f scans, and \w scans with \k  offsets'
_diffrn_radiation_monochromator graphite
_diffrn_radiation_source 'fine-focus sealed tube'
_diffrn_radiation_type MoK\a
_diffrn_radiation_wavelength 0.71069
_diffrn_reflns_av_R_equivalents 0.0423
_diffrn_reflns_limit_h_max 10
_diffrn_reflns_limit_h_min -8
_diffrn_reflns_limit_k_max 9
_diffrn_reflns_limit_k_min -9
_diffrn_reflns_limit_l_max 14
_diffrn_reflns_limit_l_min -14
_diffrn_reflns_number 6696
_diffrn_reflns_theta_full 27.1
_diffrn_reflns_theta_max 27.1
_diffrn_reflns_theta_min 2.47
_exptl_absorpt_coefficient_mu 0.093
_exptl_absorpt_correction_type none
_exptl_crystal_colour colourless
_exptl_crystal_density_diffrn 1.299
_exptl_crystal_density_method 'not measured'
_exptl_crystal_description Block
_exptl_crystal_F_000 288
_exptl_crystal_size_max 0.20
_exptl_crystal_size_mid 0.09
_exptl_crystal_size_min 0.08
_refine_diff_density_max 0.174
_refine_diff_density_min -0.153
_refine_ls_extinction_method none
_refine_ls_goodness_of_fit_ref 1.132
_refine_ls_hydrogen_treatment mixed
_refine_ls_matrix_type full
_refine_ls_number_parameters 179
_refine_ls_number_reflns 1601
_refine_ls_number_restraints 1
_refine_ls_restrained_S_all 1.131
_refine_ls_R_factor_all 0.0402
_refine_ls_R_factor_gt 0.0368
_refine_ls_shift/su_max 0
_refine_ls_shift/su_mean 0
_refine_ls_structure_factor_coef Fsqd
_refine_ls_weighting_details 'calc w=1/[\s^2^(Fo^2^)+(0.0654P)^2^+0.0443P] where P=(Fo^2^+2Fc^2^)/3'
_refine_ls_weighting_scheme calc
_refine_ls_wR_factor_ref 0.1083
_reflns_number_gt 1495
_reflns_number_total 1601
_reflns_threshold_expression >2\s(I)
_cod_data_source_file pv2169.cif
_cod_data_source_block I
_cod_original_sg_symbol_H-M 'P 21'
_cod_database_code 2222838
_cod_database_fobs_code 2222838

loop_
_symmetry_equiv_pos_as_xyz
'x, y, z'
'-x, y+1/2, -z'

loop_
_atom_site_type_symbol
_atom_site_label
_atom_site_fract_x
_atom_site_fract_y
_atom_site_fract_z
_atom_site_U_iso_or_equiv
_atom_site_adp_type
_atom_site_calc_flag
_atom_site_refinement_flags
_atom_site_occupancy
_atom_site_disorder_assembly
_atom_site_disorder_group
O O1 0.6128(2) 0.3084(3) 0.41480(13) 0.0546(5) Uani d . 1 . .
O O2 0.51059(16) 0.2973(2) 0.58981(11) 0.0384(4) Uani d . 1 . .
O O3 0.4263(2) 0.0404(3) 0.90667(14) 0.0489(4) Uani d . 1 . .
O O4 0.0735(3) -0.0003(3) 0.84929(18) 0.0662(6) Uani d . 1 . .
H H4 0.164(5) -0.035(7) 0.855(4) 0.093(15) Uiso d . 1 . .
C C1 0.0892(3) 0.1905(4) 0.8793(2) 0.0509(6) Uani d . 1 . .
H H1 -0.0187 0.2346 0.8966 0.061 Uiso calc R 1 . .
C C2 0.2005(3) 0.2157(5) 0.98982(19) 0.0541(6) Uani d . 1 . .
H H2A 0.179 0.3351 1.024 0.065 Uiso calc R 1 . .
H H2B 0.176 0.1214 1.0462 0.065 Uiso calc R 1 . .
C C3 0.3763(3) 0.2043(4) 0.96754(17) 0.0445(5) Uani d . 1 . .
H H3 0.4521 0.2468 1.0319 0.053 Uiso calc R 1 . .
C C4 0.4356(2) 0.2197(3) 0.84932(16) 0.0356(4) Uani d . 1 . .
C C5 0.3118(2) 0.2328(3) 0.74257(15) 0.0303(4) Uani d . 1 . .
H H5 0.2925 0.1061 0.7149 0.036 Uiso calc R 1 . .
C C6 0.3554(2) 0.3442(3) 0.63683(15) 0.0316(4) Uani d . 1 . .
H H6 0.3543 0.4761 0.6561 0.038 Uiso calc R 1 . .
C C7 0.2322(2) 0.3066(3) 0.53335(16) 0.0364(4) Uani d . 1 . .
H H7 0.2211 0.1723 0.5256 0.044 Uiso calc R 1 . .
C C8 0.0672(3) 0.3830(4) 0.55853(19) 0.0475(6) Uani d . 1 . .
H H8A -0.0119 0.3553 0.4939 0.057 Uiso calc R 1 . .
H H8B 0.0733 0.516 0.5679 0.057 Uiso calc R 1 . .
C C9 0.0161(2) 0.2934(4) 0.67131(19) 0.0490(6) Uani d . 1 . .
H H9A -0.0068 0.1639 0.6561 0.059 Uiso calc R 1 . .
H H9B -0.0837 0.351 0.6926 0.059 Uiso calc R 1 . .
C C10 0.1444(2) 0.3084(3) 0.77649(17) 0.0385(5) Uani d . 1 . .
C C11 0.3227(3) 0.3750(3) 0.43019(17) 0.0395(5) Uani d . 1 . .
H H11 0.3129 0.5097 0.4256 0.047 Uiso calc R 1 . .
C C12 0.4968(3) 0.3260(3) 0.47164(16) 0.0382(4) Uani d . 1 . .
C C13 0.2728(4) 0.2936(5) 0.31047(19) 0.0603(7) Uani d . 1 . .
H H13A 0.3448 0.3376 0.2544 0.09 Uiso calc R 1 . .
H H13B 0.1635 0.3305 0.2868 0.09 Uiso calc R 1 . .
H H13C 0.2785 0.1613 0.3146 0.09 Uiso calc R 1 . .
C C14 0.1588(3) 0.5107(4) 0.8180(2) 0.0560(6) Uani d . 1 . .
H H14A 0.0679 0.5408 0.8623 0.084 Uiso calc R 1 . .
H H14B 0.1595 0.5908 0.7512 0.084 Uiso calc R 1 . .
H H14C 0.2578 0.5264 0.8665 0.084 Uiso calc R 1 . .
C C15 0.6070(3) 0.2836(5) 0.83987(19) 0.0543(7) Uani d . 1 . .
H H15A 0.6664 0.273 0.915 0.081 Uiso calc R 1 . .
H H15B 0.6066 0.4102 0.8148 0.081 Uiso calc R 1 . .
H H15C 0.6578 0.2086 0.7838 0.081 Uiso calc R 1 . .

loop_
_atom_site_aniso_label
_atom_site_aniso_U_11
_atom_site_aniso_U_22
_atom_site_aniso_U_33
_atom_site_aniso_U_12
_atom_site_aniso_U_13
_atom_site_aniso_U_23
O1 0.0602(10) 0.0587(10) 0.0481(8) 0.0041(9) 0.0264(7) 0.0041(9)
O2 0.0331(6) 0.0470(8) 0.0366(7) 0.0030(7) 0.0118(5) 0.0026(7)
O3 0.0554(9) 0.0485(10) 0.0431(8) 0.0042(8) 0.0058(6) 0.0103(7)
O4 0.0588(12) 0.0673(13) 0.0729(13) -0.0278(11) 0.0077(9) 0.0140(11)
C1 0.0335(10) 0.0708(18) 0.0504(12) -0.0031(12) 0.0166(9) 0.0062(12)
C2 0.0484(12) 0.0761(18) 0.0400(10) -0.0032(14) 0.0186(9) 0.0033(12)
C3 0.0437(11) 0.0569(15) 0.0332(9) -0.0071(11) 0.0051(8) 0.0002(10)
C4 0.0323(9) 0.0401(11) 0.0350(9) 0.0002(9) 0.0069(7) 0.0001(9)
C5 0.0261(8) 0.0312(9) 0.0342(9) -0.0001(8) 0.0076(6) -0.0023(8)
C6 0.0293(8) 0.0328(10) 0.0336(9) 0.0012(8) 0.0080(7) -0.0007(7)
C7 0.0381(10) 0.0341(10) 0.0374(9) 0.0014(9) 0.0042(7) 0.0025(9)
C8 0.0364(10) 0.0569(15) 0.0489(11) 0.0073(10) -0.0006(8) 0.0046(11)
C9 0.0271(8) 0.0639(15) 0.0565(12) 0.0041(10) 0.0061(8) 0.0066(12)
C10 0.0286(8) 0.0460(12) 0.0422(9) 0.0023(9) 0.0112(7) 0.0010(10)
C11 0.0495(11) 0.0351(10) 0.0341(9) -0.0003(9) 0.0052(8) 0.0014(8)
C12 0.0457(10) 0.0329(10) 0.0374(10) -0.0004(9) 0.0127(8) 0.0014(8)
C13 0.0753(16) 0.0665(17) 0.0382(11) 0.0005(15) -0.0017(10) -0.0045(13)
C14 0.0557(14) 0.0527(15) 0.0622(15) 0.0166(12) 0.0215(11) -0.0093(12)
C15 0.0320(9) 0.089(2) 0.0418(10) -0.0093(12) 0.0040(8) 0.0017(13)

loop_
_atom_type_symbol
_atom_type_description
_atom_type_scat_dispersion_real
_atom_type_scat_dispersion_imag
_atom_type_scat_source
C C 0.0033 0 'International Tables Vol C Tables 4.2.6.8 and 6.1.1.4'
H H 0 0 'International Tables Vol C Tables 4.2.6.8 and 6.1.1.4'
O O 0.0106 0 'International Tables Vol C Tables 4.2.6.8 and 6.1.1.4'

loop_
_geom_angle_atom_site_label_1
_geom_angle_atom_site_label_2
_geom_angle_atom_site_label_3
_geom_angle_site_symmetry_1
_geom_angle_site_symmetry_3
_geom_angle
_geom_angle_publ_flag
C12 O2 C6 . . 108.47(14) ?
C3 O3 C4 . . 60.93(13) ?
C1 O4 H4 . . 103(4) ?
O4 C1 C2 . . 110.8(2) ?
O4 C1 C10 . . 112.2(2) ?
C2 C1 C10 . . 111.9(2) ?
O4 C1 H1 . . 107.2 ?
C2 C1 H1 . . 107.2 ?
C10 C1 H1 . . 107.2 ?
C3 C2 C1 . . 112.77(17) ?
C3 C2 H2A . . 109 ?
C1 C2 H2A . . 109 ?
C3 C2 H2B . . 109 ?
C1 C2 H2B . . 109 ?
H2A C2 H2B . . 107.8 ?
O3 C3 C4 . . 59.79(13) ?
O3 C3 C2 . . 116.2(2) ?
C4 C3 C2 . . 122.93(18) ?
O3 C3 H3 . . 115.4 ?
C4 C3 H3 . . 115.4 ?
C2 C3 H3 . . 115.4 ?
O3 C4 C3 . . 59.28(14) ?
O3 C4 C15 . . 112.81(18) ?
C3 C4 C15 . . 117.85(17) ?
O3 C4 C5 . . 111.03(17) ?
C3 C4 C5 . . 119.16(16) ?
C15 C4 C5 . . 119.95(17) ?
C6 C5 C4 . . 118.90(15) ?
C6 C5 C10 . . 106.09(15) ?
C4 C5 C10 . . 111.90(15) ?
C6 C5 H5 . . 106.4 ?
C4 C5 H5 . . 106.4 ?
C10 C5 H5 . . 106.4 ?
O2 C6 C5 . . 115.68(15) ?
O2 C6 C7 . . 102.98(14) ?
C5 C6 C7 . . 109.82(16) ?
O2 C6 H6 . . 109.4 ?
C5 C6 H6 . . 109.4 ?
C7 C6 H6 . . 109.4 ?
C8 C7 C11 . . 121.77(19) ?
C8 C7 C6 . . 110.13(17) ?
C11 C7 C6 . . 101.85(16) ?
C8 C7 H7 . . 107.4 ?
C11 C7 H7 . . 107.4 ?
C6 C7 H7 . . 107.4 ?
C7 C8 C9 . . 108.19(19) ?
C7 C8 H8A . . 110.1 ?
C9 C8 H8A . . 110.1 ?
C7 C8 H8B . . 110.1 ?
C9 C8 H8B . . 110.1 ?
H8A C8 H8B . . 108.4 ?
C8 C9 C10 . . 114.25(18) ?
C8 C9 H9A . . 108.7 ?
C10 C9 H9A . . 108.7 ?
C8 C9 H9B . . 108.7 ?
C10 C9 H9B . . 108.7 ?
H9A C9 H9B . . 107.6 ?
C14 C10 C9 . . 109.8(2) ?
C14 C10 C1 . . 108.05(19) ?
C9 C10 C1 . . 109.22(19) ?
C14 C10 C5 . . 111.13(18) ?
C9 C10 C5 . . 110.48(16) ?
C1 C10 C5 . . 108.08(18) ?
C13 C11 C12 . . 112.21(19) ?
C13 C11 C7 . . 117.1(2) ?
C12 C11 C7 . . 100.87(15) ?
C13 C11 H11 . . 108.7 ?
C12 C11 H11 . . 108.7 ?
C7 C11 H11 . . 108.7 ?
O1 C12 O2 . . 120.52(19) ?
O1 C12 C11 . . 128.83(18) ?
O2 C12 C11 . . 110.63(15) ?
C11 C13 H13A . . 109.5 ?
C11 C13 H13B . . 109.5 ?
H13A C13 H13B . . 109.5 ?
C11 C13 H13C . . 109.5 ?
H13A C13 H13C . . 109.5 ?
H13B C13 H13C . . 109.5 ?
C10 C14 H14A . . 109.5 ?
C10 C14 H14B . . 109.5 ?
H14A C14 H14B . . 109.5 ?
C10 C14 H14C . . 109.5 ?
H14A C14 H14C . . 109.5 ?
H14B C14 H14C . . 109.5 ?
C4 C15 H15A . . 109.5 ?
C4 C15 H15B . . 109.5 ?
H15A C15 H15B . . 109.5 ?
C4 C15 H15C . . 109.5 ?
H15A C15 H15C . . 109.5 ?
H15B C15 H15C . . 109.5 ?

loop_
_geom_bond_atom_site_label_1
_geom_bond_atom_site_label_2
_geom_bond_site_symmetry_2
_geom_bond_distance
_geom_bond_publ_flag
O1 C12 . 1.202(2) ?
O2 C12 . 1.364(2) ?
O2 C6 . 1.464(2) ?
O3 C3 . 1.451(3) ?
O3 C4 . 1.459(3) ?
O4 C1 . 1.427(4) ?
O4 H4 . 0.78(4) ?
C1 C2 . 1.517(3) ?
C1 C10 . 1.548(3) ?
C1 H1 . 0.98 ?
C2 C3 . 1.493(3) ?
C2 H2A . 0.97 ?
C2 H2B . 0.97 ?
C3 C4 . 1.475(3) ?
C3 H3 . 0.98 ?
C4 C15 . 1.500(3) ?
C4 C5 . 1.536(3) ?
C5 C6 . 1.518(2) ?
C5 C10 . 1.561(2) ?
C5 H5 . 0.98 ?
C6 C7 . 1.527(3) ?
C6 H6 . 0.98 ?
C7 C8 . 1.516(3) ?
C7 C11 . 1.524(3) ?
C7 H7 . 0.98 ?
C8 C9 . 1.530(3) ?
C8 H8A . 0.97 ?
C8 H8B . 0.97 ?
C9 C10 . 1.547(3) ?
C9 H9A . 0.97 ?
C9 H9B . 0.97 ?
C10 C14 . 1.541(4) ?
C11 C13 . 1.519(3) ?
C11 C12 . 1.521(3) ?
C11 H11 . 0.98 ?
C13 H13A . 0.96 ?
C13 H13B . 0.96 ?
C13 H13C . 0.96 ?
C14 H14A . 0.96 ?
C14 H14B . 0.96 ?
C14 H14C . 0.96 ?
C15 H15A . 0.96 ?
C15 H15B . 0.96 ?
C15 H15C . 0.96 ?

loop_
_geom_hbond_atom_site_label_D
_geom_hbond_atom_site_label_H
_geom_hbond_atom_site_label_A
_geom_hbond_site_symmetry_D
_geom_hbond_site_symmetry_H
_geom_hbond_site_symmetry_A
_geom_hbond_distance_DH
_geom_hbond_distance_HA
_geom_hbond_distance_DA
_geom_hbond_angle_DHA
_geom_hbond_publ_flag
O4 H4 O3 . . . 0.79(4) 2.27(4) 2.952(3) 146(5) yes
C9 H9A O4 . . . 0.97 2.55 2.958(3) 105 yes
C5 H5 O4 . . . 0.98 2.57 2.925(3) 101 yes
C15 H15C O2 . . . 0.96 2.53 2.913(3) 104 yes

loop_
_geom_torsion_atom_site_label_1
_geom_torsion_atom_site_label_2
_geom_torsion_atom_site_label_3
_geom_torsion_atom_site_label_4
_geom_torsion_site_symmetry_1
_geom_torsion_site_symmetry_2
_geom_torsion_site_symmetry_3
_geom_torsion_site_symmetry_4
_geom_torsion
_geom_torsion_publ_flag
O4 C1 C2 C3 . . . . 79.3(3) ?
C10 C1 C2 C3 . . . . -46.7(3) ?
C4 O3 C3 C2 . . . . 114.5(2) ?
C1 C2 C3 O3 . . . . -53.5(3) ?
C1 C2 C3 C4 . . . . 16.1(4) ?
C3 O3 C4 C15 . . . . 109.9(2) ?
C3 O3 C4 C5 . . . . -112.26(18) ?
C2 C3 C4 O3 . . . . -103.4(3) ?
O3 C3 C4 C15 . . . . -101.3(2) ?
C2 C3 C4 C15 . . . . 155.3(3) ?
O3 C3 C4 C5 . . . . 98.4(2) ?
C2 C3 C4 C5 . . . . -4.9(4) ?
O3 C4 C5 C6 . . . . -146.38(16) ?
C3 C4 C5 C6 . . . . 148.0(2) ?
C15 C4 C5 C6 . . . . -11.9(3) ?
O3 C4 C5 C10 . . . . 89.3(2) ?
C3 C4 C5 C10 . . . . 23.7(3) ?
C15 C4 C5 C10 . . . . -136.2(2) ?
C12 O2 C6 C5 . . . . 148.07(17) ?
C12 O2 C6 C7 . . . . 28.3(2) ?
C4 C5 C6 O2 . . . . 52.5(2) ?
C10 C5 C6 O2 . . . . 179.57(16) ?
C4 C5 C6 C7 . . . . 168.51(17) ?
C10 C5 C6 C7 . . . . -64.4(2) ?
O2 C6 C7 C8 . . . . -169.05(17) ?
C5 C6 C7 C8 . . . . 67.2(2) ?
O2 C6 C7 C11 . . . . -38.5(2) ?
C5 C6 C7 C11 . . . . -162.29(16) ?
C11 C7 C8 C9 . . . . -176.7(2) ?
C6 C7 C8 C9 . . . . -57.7(3) ?
C7 C8 C9 C10 . . . . 52.5(3) ?
C8 C9 C10 C14 . . . . 69.4(3) ?
C8 C9 C10 C1 . . . . -172.3(2) ?
C8 C9 C10 C5 . . . . -53.5(3) ?
O4 C1 C10 C14 . . . . -179.6(2) ?
C2 C1 C10 C14 . . . . -54.3(3) ?
O4 C1 C10 C9 . . . . 61.0(3) ?
C2 C1 C10 C9 . . . . -173.8(2) ?
O4 C1 C10 C5 . . . . -59.3(2) ?
C2 C1 C10 C5 . . . . 66.0(3) ?
C6 C5 C10 C14 . . . . -65.2(2) ?
C4 C5 C10 C14 . . . . 66.0(2) ?
C6 C5 C10 C9 . . . . 57.0(2) ?
C4 C5 C10 C9 . . . . -171.85(19) ?
C6 C5 C10 C1 . . . . 176.44(18) ?
C4 C5 C10 C1 . . . . -52.4(2) ?
C8 C7 C11 C13 . . . . -81.2(3) ?
C6 C7 C11 C13 . . . . 155.8(2) ?
C8 C7 C11 C12 . . . . 156.7(2) ?
C6 C7 C11 C12 . . . . 33.8(2) ?
C6 O2 C12 O1 . . . . 175.0(2) ?
C6 O2 C12 C11 . . . . -6.3(2) ?
C13 C11 C12 O1 . . . . 34.9(4) ?
C7 C11 C12 O1 . . . . 160.3(3) ?
C13 C11 C12 O2 . . . . -143.7(2) ?
C7 C11 C12 O2 . . . . -18.2(2) ?

loop_
_cod_related_entry_id
_cod_related_entry_database
_cod_related_entry_code
1 ChemSpider 9000943
